data_7716605
loop_
_publ_author_name
'Jin, Xiaodong'
'Nguyen, Bao-Nguyen T'
'Davies, Robert P.'

_publ_section_title
;
 Synthesis and characterisation of copper(I) complexes with relevance to
 intramolecular Ullmann <i>O</i>,<i>S</i>-arylation.
;
_journal_issue 30
_journal_name_full 'Dalton transactions (Cambridge, England : 2003)'
_journal_page_first 12554
_journal_page_last 12559
_journal_paper_doi 10.1039/d4dt01418a
_journal_volume 53
_journal_year 2024
_chemical_formula_moiety 'C52 H36 Cl4 Cu4 N4 O4'
_chemical_formula_sum 'C52 H36 Cl4 Cu4 N4 O4'
_chemical_formula_weight 1176.81
_space_group_crystal_system monoclinic
_space_group_IT_number 14
_space_group_name_Hall '-P 2ybc'
_space_group_name_H-M_alt 'P 1 21/c 1'
_atom_sites_solution_hydrogens geom
_audit_creation_method SHELXL-2019/3
_audit_update_record
;
2024-04-18 deposited with the CCDC.	2024-07-08 downloaded from the CCDC.
;
_cell_angle_alpha 90
_cell_angle_beta 94.298(2)
_cell_angle_gamma 90
_cell_formula_units_Z 4
_cell_length_a 9.3512(2)
_cell_length_b 30.6297(7)
_cell_length_c 16.8167(5)
_cell_measurement_reflns_used 4579
_cell_measurement_temperature 173(2)
_cell_measurement_theta_max 27.4360
_cell_measurement_theta_min 2.6910
_cell_volume 4803.2(2)
_computing_cell_refinement 'CrysAlisPro, Agilent Technologies'
_computing_data_collection 'CrysAlisPro, Agilent Technologies'
_computing_data_reduction 'CrysAlisPro, Agilent Technologies'
_computing_molecular_graphics 'Bruker SHELXTL'
_computing_publication_material 'CIFTAB-2014 (Sheldrick, 2014)'
_computing_structure_refinement 'SHELXL-2019/2 (Sheldrick, 2019)'
_computing_structure_solution 'SHELXS-2014 (Sheldrick, 2014)'
_diffrn_ambient_temperature 173(2)
_diffrn_detector_area_resol_mean 16.0382
_diffrn_measured_fraction_theta_full 0.990
_diffrn_measured_fraction_theta_max 0.806
_diffrn_measurement_device_type 'Agilent Xcalibur 3 E'
_diffrn_measurement_method 'omega scans'
_diffrn_radiation_type MoK\a
_diffrn_radiation_wavelength 0.71073
_diffrn_reflns_av_R_equivalents 0.0224
_diffrn_reflns_av_unetI/netI 0.0481
_diffrn_reflns_Laue_measured_fraction_full 0.990
_diffrn_reflns_Laue_measured_fraction_max 0.806
_diffrn_reflns_limit_h_max 10
_diffrn_reflns_limit_h_min -12
_diffrn_reflns_limit_k_max 39
_diffrn_reflns_limit_k_min -26
_diffrn_reflns_limit_l_max 22
_diffrn_reflns_limit_l_min -13
_diffrn_reflns_number 17041
_diffrn_reflns_point_group_measured_fraction_full 0.990
_diffrn_reflns_point_group_measured_fraction_max 0.806
_diffrn_reflns_theta_full 25.242
_diffrn_reflns_theta_max 28.250
_diffrn_reflns_theta_min 2.429
_diffrn_source 'Enhance (Mo) X-ray Source'
_exptl_absorpt_coefficient_mu 2.020
_exptl_absorpt_correction_T_max 0.658
_exptl_absorpt_correction_T_min 0.469
_exptl_absorpt_correction_type analytical
_exptl_absorpt_process_details
; 
CrysAlisPro, Agilent Technologies, 
Version 1.171.37.35 (release 13-08-2014 CrysAlis171 .NET) 
(compiled Aug 13 2014,18:06:01) 
Analytical numeric absorption correction using a multifaceted crystal 
model based on expressions derived by R.C. Clark & J.S. Reid. 
(Clark, R. C. & Reid, J. S. (1995). Acta Cryst. A51, 887-897) 
Empirical absorption correction using spherical harmonics, 
implemented in SCALE3 ABSPACK scaling algorithm. 
;
_exptl_crystal_colour 'Pale yellow'
_exptl_crystal_density_diffrn 1.627
_exptl_crystal_description blocks
_exptl_crystal_F_000 2368
_exptl_crystal_size_max 0.56
_exptl_crystal_size_mid 0.38
_exptl_crystal_size_min 0.28
_refine_diff_density_max 0.539
_refine_diff_density_min -0.439
_refine_diff_density_rms 0.073
_refine_ls_extinction_method none
_refine_ls_goodness_of_fit_ref 1.048
_refine_ls_hydrogen_treatment constr
_refine_ls_matrix_type full
_refine_ls_number_parameters 618
_refine_ls_number_reflns 9598
_refine_ls_number_restraints 72
_refine_ls_restrained_S_all 1.052
_refine_ls_R_factor_all 0.0570
_refine_ls_R_factor_gt 0.0392
_refine_ls_shift/su_max 0.001
_refine_ls_shift/su_mean 0.000
_refine_ls_structure_factor_coef Fsqd
_refine_ls_weighting_details 'w=1/[\s^2^(Fo^2^)+(0.0278P)^2^+2.6931P] where P=(Fo^2^+2Fc^2^)/3'
_refine_ls_weighting_scheme calc
_refine_ls_wR_factor_gt 0.0757
_refine_ls_wR_factor_ref 0.0836
_reflns_Friedel_coverage 0.000
_reflns_number_gt 7569
_reflns_number_total 9598
_reflns_threshold_expression 'I > 2\s(I)'
_cod_data_source_file d4dt01418a2.cif
_cod_data_source_block Cu4_1a-prime4
_cod_depositor_comments 'Adding full bibliography for 7716605--7716610.cif.'
_cod_original_cell_volume 4803.1(2)
_cod_original_sg_symbol_H-M 'P 21/c'
_cod_database_code 7716605
_shelx_shelxl_version_number 2019/3
_shelx_space_group_comment
; 
The symmetry employed for this shelxl refinement is uniquely defined 
by the following loop, which should always be used as a source of 
symmetry information in preference to the above space-group names. 
They are only intended as comments. 
;

loop_
_space_group_symop_operation_xyz
'x, y, z'
'-x, y+1/2, -z+1/2'
'-x, -y, -z'
'x, -y-1/2, z-1/2'

loop_
_atom_site_label
_atom_site_type_symbol
_atom_site_fract_x
_atom_site_fract_y
_atom_site_fract_z
_atom_site_U_iso_or_equiv
_atom_site_adp_type
_atom_site_occupancy
_atom_site_site_symmetry_order
_atom_site_calc_flag
_atom_site_refinement_flags_posn
_atom_site_refinement_flags_adp
_atom_site_refinement_flags_occupancy
_atom_site_disorder_assembly
_atom_site_disorder_group
Cu1 Cu 0.51246(4) 0.14541(2) 0.25415(2) 0.02804(10) Uani 1 1 d . . . . .
Cu2 Cu 0.22064(4) 0.15703(2) 0.24376(2) 0.02772(10) Uani 1 1 d . . . . .
Cu3 Cu 0.33908(4) 0.12277(2) 0.37489(2) 0.02737(10) Uani 1 1 d . . . . .
Cu4 Cu 0.61336(4) 0.10192(2) 0.38726(2) 0.02713(10) Uani 1 1 d . . . . .
O1 O 0.5150(2) 0.20543(6) 0.26690(12) 0.0286(5) Uani 1 1 d . . . . .
C1 C 0.4062(3) 0.23018(10) 0.27008(17) 0.0258(7) Uani 1 1 d . . . . .
N2 N 0.2743(3) 0.21489(8) 0.26821(15) 0.0259(6) Uani 1 1 d . . . . .
C3 C 0.4362(3) 0.27817(10) 0.26998(18) 0.0260(7) Uani 1 1 d . . . . .
C4 C 0.3529(4) 0.30646(11) 0.2220(2) 0.0354(8) Uani 1 1 d . . . . .
H4A H 0.271488 0.295644 0.190941 0.042 Uiso 1 1 calc R U . . .
C5 C 0.3870(4) 0.35018(11) 0.2187(2) 0.0432(9) Uani 1 1 d . . . . .
H5A H 0.329839 0.369230 0.184957 0.052 Uiso 1 1 calc R U . . .
C6 C 0.5030(4) 0.36621(11) 0.2639(2) 0.0437(9) Uani 1 1 d . . . . .
H6A H 0.525729 0.396407 0.262112 0.052 Uiso 1 1 calc R U . . .
C7 C 0.5863(4) 0.33860(11) 0.3119(2) 0.0469(10) Uani 1 1 d . . . . .
H7A H 0.666667 0.349730 0.343421 0.056 Uiso 1 1 calc R U . . .
C8 C 0.5539(3) 0.29453(11) 0.3145(2) 0.0361(8) Uani 1 1 d . . . . .
H8A H 0.613132 0.275480 0.347115 0.043 Uiso 1 1 calc R U . . .
C9 C 0.1639(3) 0.24121(10) 0.29627(19) 0.0283(7) Uani 1 1 d . . . . .
C10 C 0.0324(4) 0.24579(11) 0.2536(2) 0.0373(8) Uani 1 1 d . . . . .
Cl10 Cl 0.00738(11) 0.22123(4) 0.16025(6) 0.0598(3) Uani 1 1 d . . . . .
C11 C -0.0789(4) 0.26882(12) 0.2827(3) 0.0476(10) Uani 1 1 d . . . . .
H11A H -0.168381 0.271281 0.252313 0.057 Uiso 1 1 calc R U . . .
C12 C -0.0584(4) 0.28822(13) 0.3565(3) 0.0500(10) Uani 1 1 d . . . . .
H12A H -0.133546 0.304769 0.376700 0.060 Uiso 1 1 calc R U . . .
C13 C 0.0696(4) 0.28384(12) 0.4010(2) 0.0464(10) Uani 1 1 d . . . . .
H13A H 0.082564 0.296924 0.452300 0.056 Uiso 1 1 calc R U . . .
C14 C 0.1793(4) 0.26048(11) 0.3714(2) 0.0356(8) Uani 1 1 d . . . . .
H14A H 0.267489 0.257413 0.402803 0.043 Uiso 1 1 calc R U . . .
O21 O 0.2429(2) 0.07342(7) 0.33471(13) 0.0319(5) Uani 1 1 d . . . . .
C21 C 0.1646(3) 0.06867(10) 0.27019(19) 0.0251(7) Uani 1 1 d . . . . .
N22 N 0.1395(3) 0.10173(8) 0.22021(15) 0.0250(6) Uani 1 1 d . . . . .
C23 C 0.1119(3) 0.02290(10) 0.25506(19) 0.0264(7) Uani 1 1 d . . . . .
C24 C 0.0981(3) 0.00447(11) 0.1800(2) 0.0359(8) Uani 1 1 d . . . . .
H24A H 0.113701 0.021739 0.134521 0.043 Uiso 1 1 calc R U . . .
C25 C 0.0613(4) -0.03927(12) 0.1708(2) 0.0494(10) Uani 1 1 d . . . . .
H25A H 0.052667 -0.052000 0.119160 0.059 Uiso 1 1 calc R U . . .
C26 C 0.0375(4) -0.06407(12) 0.2365(3) 0.0547(11) Uani 1 1 d . . . . .
H26A H 0.012205 -0.093962 0.230080 0.066 Uiso 1 1 calc R U . . .
C27 C 0.0501(4) -0.04605(12) 0.3113(3) 0.0496(10) Uani 1 1 d . . . . .
H27A H 0.032170 -0.063250 0.356521 0.059 Uiso 1 1 calc R U . . .
C28 C 0.0889(4) -0.00276(11) 0.3205(2) 0.0390(8) Uani 1 1 d . . . . .
H28A H 0.099884 0.009546 0.372476 0.047 Uiso 1 1 calc R U . . .
C29 C 0.0370(3) 0.09950(9) 0.15358(18) 0.0252(7) Uani 1 1 d . . . . .
C30 C 0.0770(3) 0.11027(10) 0.07817(19) 0.0282(7) Uani 1 1 d . . . . .
Cl30 Cl 0.25524(9) 0.12239(3) 0.06525(6) 0.0443(2) Uani 1 1 d . . . . .
C31 C -0.0203(4) 0.11105(10) 0.0127(2) 0.0331(8) Uani 1 1 d . . . . .
H31A H 0.010104 0.118526 -0.038202 0.040 Uiso 1 1 calc R U . . .
C32 C -0.1619(4) 0.10096(11) 0.0211(2) 0.0361(8) Uani 1 1 d . . . . .
H32A H -0.229467 0.101137 -0.024011 0.043 Uiso 1 1 calc R U . . .
C33 C -0.2048(3) 0.09058(10) 0.0955(2) 0.0345(8) Uani 1 1 d . . . . .
H33A H -0.302362 0.083573 0.101607 0.041 Uiso 1 1 calc R U . . .
C34 C -0.1071(3) 0.09034(10) 0.16093(19) 0.0293(7) Uani 1 1 d . . . . .
H34A H -0.138638 0.083806 0.211997 0.035 Uiso 1 1 calc R U . . .
O41 O 0.4067(2) 0.17029(7) 0.43616(12) 0.0278(5) Uani 1 1 d . . . . .
C41 C 0.5361(3) 0.17898(10) 0.46224(17) 0.0236(7) Uani 1 1 d . . . . .
N42 N 0.6412(3) 0.15162(8) 0.45161(14) 0.0244(6) Uani 1 1 d D . . . .
C43 C 0.5541(3) 0.22242(10) 0.50217(17) 0.0249(7) Uani 1 1 d . . . . .
C44 C 0.6769(3) 0.24759(10) 0.49868(19) 0.0293(7) Uani 1 1 d . . . . .
H44A H 0.756781 0.236430 0.473408 0.035 Uiso 1 1 calc R U . . .
C45 C 0.6832(4) 0.28895(11) 0.5320(2) 0.0359(8) Uani 1 1 d . . . . .
H45A H 0.767075 0.306203 0.529195 0.043 Uiso 1 1 calc R U . . .
C46 C 0.5684(4) 0.30512(11) 0.5692(2) 0.0397(9) Uani 1 1 d . . . . .
H46A H 0.572940 0.333529 0.591925 0.048 Uiso 1 1 calc R U . . .
C47 C 0.4469(4) 0.28009(11) 0.5734(2) 0.0388(9) Uani 1 1 d . . . . .
H47A H 0.368024 0.291161 0.599683 0.047 Uiso 1 1 calc R U . . .
C48 C 0.4391(3) 0.23910(10) 0.53982(18) 0.0300(7) Uani 1 1 d . . . . .
H48A H 0.354492 0.222166 0.542454 0.036 Uiso 1 1 calc R U . . .
C49 C 0.7819(2) 0.15627(9) 0.48981(17) 0.0284(11) Uani 0.867(2) 1 d DG U P A 1
C50 C 0.8983(3) 0.15713(11) 0.44305(16) 0.0411(11) Uani 0.867(2) 1 d DG U P A 1
C51 C 1.0370(2) 0.15912(13) 0.4789(2) 0.0590(14) Uani 0.867(2) 1 d DG U P A 1
H51A H 1.116559 0.159704 0.446945 0.071 Uiso 0.867(2) 1 calc R U P A 1
C52 C 1.0593(3) 0.16025(13) 0.5615(2) 0.0658(17) Uani 0.867(2) 1 d G U P A 1
H52A H 1.154095 0.161609 0.586047 0.079 Uiso 0.867(2) 1 calc R U P A 1
C53 C 0.9429(4) 0.15939(12) 0.60831(17) 0.0575(15) Uani 0.867(2) 1 d G U P A 1
H53A H 0.958158 0.160163 0.664778 0.069 Uiso 0.867(2) 1 calc R U P A 1
C54 C 0.8042(3) 0.15740(10) 0.57244(17) 0.0415(11) Uani 0.867(2) 1 d DG U P A 1
H54A H 0.724685 0.156813 0.604408 0.050 Uiso 0.867(2) 1 calc R U P A 1
Cl50 Cl 0.87503(13) 0.15455(4) 0.34210(7) 0.0582(4) Uani 0.867(2) 1 d D . P A 1
C49' C 0.7896(11) 0.1554(5) 0.4782(7) 0.035(8) Uiso 0.133(2) 1 d DG U P A 2
C50' C 0.8344(11) 0.1572(5) 0.5588(7) 0.038(7) Uiso 0.133(2) 1 d DG U P A 2
C51' C 0.9796(12) 0.1604(7) 0.5826(8) 0.028(6) Uiso 0.133(2) 1 d DG U P A 2
H51B H 1.010180 0.161680 0.637753 0.034 Uiso 0.133(2) 1 calc R U P A 2
C52' C 1.0800(10) 0.1619(10) 0.5258(10) 0.046(7) Uiso 0.133(2) 1 d G U P A 2
H52B H 1.179251 0.164143 0.542072 0.055 Uiso 0.133(2) 1 calc R U P A 2
C53' C 1.0353(14) 0.1601(10) 0.4452(9) 0.063(9) Uiso 0.133(2) 1 d G U P A 2
H53B H 1.103904 0.161109 0.406320 0.075 Uiso 0.133(2) 1 calc R U P A 2
C54' C 0.8901(15) 0.1568(7) 0.4214(7) 0.065(9) Uiso 0.133(2) 1 d DG U P A 2
H54B H 0.859485 0.155613 0.366249 0.078 Uiso 0.133(2) 1 calc R U P A 2
Cl5' Cl 0.7192(7) 0.1553(2) 0.6300(4) 0.037(2) Uiso 0.133(2) 1 d D . P A 2
O61 O 0.5328(2) 0.09001(6) 0.21326(12) 0.0295(5) Uani 1 1 d . . . . .
C61 C 0.5587(3) 0.05354(10) 0.24828(19) 0.0260(7) Uani 1 1 d . . . . .
N62 N 0.5881(3) 0.05108(8) 0.32599(15) 0.0257(6) Uani 1 1 d . . . . .
C63 C 0.5585(3) 0.01505(10) 0.19371(18) 0.0266(7) Uani 1 1 d . . . . .
C64 C 0.6668(4) -0.01567(10) 0.1986(2) 0.0349(8) Uani 1 1 d . . . . .
H64A H 0.743117 -0.013581 0.238972 0.042 Uiso 1 1 calc R U . . .
C65 C 0.6632(4) -0.04968(11) 0.1438(2) 0.0469(10) Uani 1 1 d . . . . .
H65A H 0.738211 -0.070662 0.146226 0.056 Uiso 1 1 calc R U . . .
C66 C 0.5519(5) -0.05312(12) 0.0862(2) 0.0507(11) Uani 1 1 d . . . . .
H66A H 0.549201 -0.076802 0.049612 0.061 Uiso 1 1 calc R U . . .
C67 C 0.4446(4) -0.02249(12) 0.0811(2) 0.0462(10) Uani 1 1 d . . . . .
H67A H 0.367031 -0.025096 0.041531 0.055 Uiso 1 1 calc R U . . .
C68 C 0.4497(4) 0.01197(11) 0.13361(19) 0.0337(8) Uani 1 1 d . . . . .
H68A H 0.377795 0.033907 0.128520 0.040 Uiso 1 1 calc R U . . .
C69 C 0.5878(3) 0.01042(10) 0.36630(18) 0.0286(7) Uani 1 1 d . . . . .
C70 C 0.6959(4) 0.00039(11) 0.4247(2) 0.0395(8) Uani 1 1 d . . . . .
Cl70 Cl 0.83136(11) 0.03815(3) 0.44857(6) 0.0555(3) Uani 1 1 d . . . . .
C71 C 0.6951(5) -0.03852(13) 0.4661(2) 0.0591(12) Uani 1 1 d . . . . .
H71A H 0.770717 -0.045341 0.505039 0.071 Uiso 1 1 calc R U . . .
C72 C 0.5836(6) -0.06729(13) 0.4505(2) 0.0621(13) Uani 1 1 d . . . . .
H72A H 0.584156 -0.094535 0.477512 0.075 Uiso 1 1 calc R U . . .
C73 C 0.4727(5) -0.05717(12) 0.3968(2) 0.0500(11) Uani 1 1 d . . . . .
H73A H 0.394174 -0.076696 0.388107 0.060 Uiso 1 1 calc R U . . .
C74 C 0.4744(4) -0.01850(10) 0.3549(2) 0.0372(8) Uani 1 1 d . . . . .
H74A H 0.396445 -0.011590 0.317559 0.045 Uiso 1 1 calc R U . . .

loop_
_atom_site_aniso_label
_atom_site_aniso_U_11
_atom_site_aniso_U_22
_atom_site_aniso_U_33
_atom_site_aniso_U_23
_atom_site_aniso_U_13
_atom_site_aniso_U_12
Cu1 0.0326(2) 0.0175(2) 0.0342(2) 0.00011(17) 0.00320(17) 0.00400(17)
Cu2 0.0304(2) 0.0181(2) 0.0338(2) -0.00195(17) -0.00350(16) -0.00346(17)
Cu3 0.0271(2) 0.0243(2) 0.0300(2) -0.00331(17) -0.00268(16) -0.00416(17)
Cu4 0.0290(2) 0.0192(2) 0.0327(2) -0.00679(17) -0.00170(16) 0.00101(17)
O1 0.0303(11) 0.0179(11) 0.0375(13) 0.0006(10) 0.0012(10) 0.0042(10)
C1 0.0320(17) 0.0222(16) 0.0228(16) 0.0008(13) 0.0003(13) 0.0014(15)
N2 0.0277(14) 0.0192(13) 0.0299(14) -0.0011(11) -0.0034(11) 0.0010(11)
C3 0.0301(16) 0.0180(15) 0.0297(17) -0.0007(13) 0.0013(13) 0.0003(14)
C4 0.0388(19) 0.0269(18) 0.039(2) 0.0036(16) -0.0055(15) -0.0030(16)
C5 0.055(2) 0.0216(18) 0.051(2) 0.0108(17) -0.0082(18) 0.0038(17)
C6 0.053(2) 0.0168(17) 0.061(3) -0.0004(17) 0.0008(19) -0.0038(17)
C7 0.043(2) 0.028(2) 0.067(3) -0.0004(19) -0.0148(19) -0.0088(17)
C8 0.0316(18) 0.0244(18) 0.051(2) 0.0025(16) -0.0072(16) 0.0005(15)
C9 0.0284(16) 0.0157(15) 0.0407(19) 0.0031(14) 0.0014(14) -0.0011(14)
C10 0.0332(19) 0.0277(18) 0.050(2) 0.0026(17) -0.0036(16) 0.0009(16)
Cl10 0.0549(6) 0.0584(7) 0.0613(7) -0.0156(5) -0.0289(5) 0.0102(5)
C11 0.0291(19) 0.043(2) 0.070(3) 0.003(2) -0.0024(18) 0.0062(18)
C12 0.039(2) 0.047(2) 0.066(3) 0.002(2) 0.015(2) 0.0089(19)
C13 0.050(2) 0.044(2) 0.047(2) -0.0036(19) 0.0102(19) 0.0054(19)
C14 0.0371(19) 0.0336(19) 0.0358(19) -0.0008(16) 0.0008(15) 0.0003(16)
O21 0.0349(12) 0.0242(12) 0.0355(13) -0.0006(10) -0.0056(10) -0.0062(10)
C21 0.0228(15) 0.0201(16) 0.0327(17) -0.0039(14) 0.0039(13) -0.0019(13)
N22 0.0262(13) 0.0181(13) 0.0304(14) -0.0029(11) -0.0001(11) -0.0036(11)
C23 0.0225(15) 0.0177(16) 0.0386(19) -0.0021(14) 0.0002(13) -0.0010(13)
C24 0.0378(19) 0.0277(18) 0.043(2) -0.0046(16) 0.0052(16) -0.0023(16)
C25 0.062(3) 0.030(2) 0.056(3) -0.0184(19) 0.006(2) -0.0040(19)
C26 0.061(3) 0.0207(19) 0.081(3) -0.004(2) -0.003(2) -0.0119(19)
C27 0.060(2) 0.029(2) 0.059(3) 0.0108(19) -0.001(2) -0.0151(19)
C28 0.042(2) 0.031(2) 0.043(2) 0.0009(17) -0.0052(16) -0.0081(17)
C29 0.0289(16) 0.0141(15) 0.0316(17) -0.0041(13) -0.0028(13) -0.0020(13)
C30 0.0290(17) 0.0191(16) 0.0369(19) -0.0056(14) 0.0058(14) -0.0054(14)
Cl30 0.0353(5) 0.0510(6) 0.0480(5) 0.0005(5) 0.0113(4) -0.0099(4)
C31 0.049(2) 0.0210(17) 0.0295(18) -0.0014(14) 0.0026(15) -0.0047(16)
C32 0.041(2) 0.0323(19) 0.0331(19) -0.0023(16) -0.0097(15) -0.0052(16)
C33 0.0268(17) 0.0289(18) 0.047(2) -0.0018(16) -0.0034(15) -0.0013(15)
C34 0.0298(17) 0.0271(17) 0.0311(18) -0.0020(14) 0.0016(14) -0.0024(14)
O41 0.0250(11) 0.0228(11) 0.0353(13) -0.0064(10) -0.0007(9) -0.0008(9)
C41 0.0270(16) 0.0222(16) 0.0218(15) 0.0013(13) 0.0035(12) -0.0022(14)
N42 0.0244(13) 0.0187(13) 0.0297(14) -0.0023(11) -0.0002(11) -0.0011(11)
C43 0.0306(16) 0.0197(16) 0.0239(16) -0.0010(13) -0.0016(13) 0.0005(14)
C44 0.0315(17) 0.0197(16) 0.0360(19) -0.0030(14) -0.0036(14) 0.0001(14)
C45 0.0407(19) 0.0255(18) 0.040(2) -0.0024(16) -0.0067(16) -0.0034(16)
C46 0.062(2) 0.0221(18) 0.0336(19) -0.0094(15) -0.0024(17) -0.0005(18)
C47 0.049(2) 0.035(2) 0.0329(19) -0.0089(16) 0.0077(16) 0.0061(18)
C48 0.0332(17) 0.0286(18) 0.0282(17) -0.0014(14) 0.0035(14) -0.0019(15)
C49 0.026(2) 0.0125(19) 0.045(2) -0.0081(17) -0.0080(17) 0.0016(15)
C50 0.023(2) 0.027(2) 0.074(3) -0.019(2) 0.001(2) -0.0015(17)
C51 0.028(2) 0.048(3) 0.099(5) -0.031(3) -0.006(3) 0.002(2)
C52 0.047(3) 0.040(3) 0.104(5) -0.016(3) -0.034(3) 0.008(2)
C53 0.080(4) 0.027(2) 0.059(3) -0.005(2) -0.037(3) 0.002(3)
C54 0.054(3) 0.021(2) 0.047(3) -0.0021(19) -0.014(2) 0.004(2)
Cl50 0.0550(7) 0.0638(8) 0.0593(8) -0.0166(6) 0.0260(6) -0.0145(6)
O61 0.0378(12) 0.0186(11) 0.0321(12) -0.0022(10) 0.0035(10) 0.0021(10)
C61 0.0218(15) 0.0203(16) 0.0363(18) -0.0024(14) 0.0060(13) 0.0000(13)
N62 0.0303(14) 0.0150(13) 0.0317(15) -0.0040(11) 0.0010(11) 0.0017(11)
C63 0.0304(16) 0.0200(16) 0.0303(17) -0.0032(14) 0.0094(14) -0.0020(14)
C64 0.0384(19) 0.0232(17) 0.044(2) -0.0064(16) 0.0076(16) -0.0005(15)
C65 0.056(2) 0.0252(19) 0.062(3) -0.0104(19) 0.021(2) 0.0050(18)
C66 0.074(3) 0.037(2) 0.044(2) -0.0193(19) 0.019(2) -0.012(2)
C67 0.059(2) 0.041(2) 0.038(2) -0.0108(18) 0.0006(18) -0.014(2)
C68 0.0359(18) 0.0319(19) 0.0333(19) -0.0040(16) 0.0023(15) -0.0029(16)
C69 0.0374(18) 0.0206(16) 0.0284(17) -0.0075(14) 0.0064(14) 0.0039(15)
C70 0.057(2) 0.0276(19) 0.0329(19) -0.0055(16) -0.0028(17) 0.0073(17)
Cl70 0.0536(6) 0.0472(6) 0.0617(6) -0.0052(5) -0.0229(5) 0.0054(5)
C71 0.099(3) 0.042(2) 0.034(2) 0.0042(19) -0.014(2) 0.016(3)
C72 0.118(4) 0.029(2) 0.040(2) 0.0054(19) 0.008(3) 0.001(3)
C73 0.078(3) 0.028(2) 0.047(2) -0.0038(18) 0.020(2) -0.010(2)
C74 0.050(2) 0.0216(17) 0.042(2) -0.0074(16) 0.0104(17) -0.0020(16)

loop_
_atom_type_symbol
_atom_type_description
_atom_type_scat_dispersion_real
_atom_type_scat_dispersion_imag
_atom_type_scat_source
C C 0.0033 0.0016 'International Tables Vol C Tables 4.2.6.8 and 6.1.1.4'
H H 0.0000 0.0000 'International Tables Vol C Tables 4.2.6.8 and 6.1.1.4'
N N 0.0061 0.0033 'International Tables Vol C Tables 4.2.6.8 and 6.1.1.4'
O O 0.0106 0.0060 'International Tables Vol C Tables 4.2.6.8 and 6.1.1.4'
Cl Cl 0.1484 0.1585 'International Tables Vol C Tables 4.2.6.8 and 6.1.1.4'
Cu Cu 0.3201 1.2651 'International Tables Vol C Tables 4.2.6.8 and 6.1.1.4'

loop_
_geom_angle_atom_site_label_1
_geom_angle_atom_site_label_2
_geom_angle_atom_site_label_3
_geom_angle
_geom_angle_site_symmetry_1
_geom_angle_site_symmetry_3
_geom_angle_publ_flag
O61 Cu1 O1 162.82(9) . . ?
O61 Cu1 Cu4 79.44(7) . . ?
O1 Cu1 Cu4 113.05(7) . . ?
O61 Cu1 Cu2 103.02(7) . . ?
O1 Cu1 Cu2 83.25(6) . . ?
Cu4 Cu1 Cu2 113.510(17) . . ?
O61 Cu1 Cu3 97.17(6) . . ?
O1 Cu1 Cu3 99.57(6) . . ?
Cu4 Cu1 Cu3 57.352(13) . . ?
Cu2 Cu1 Cu3 56.445(13) . . ?
N2 Cu2 N22 171.78(10) . . ?
N2 Cu2 Cu3 96.01(8) . . ?
N22 Cu2 Cu3 87.42(8) . . ?
N2 Cu2 Cu1 81.96(7) . . ?
N22 Cu2 Cu1 106.23(7) . . ?
Cu3 Cu2 Cu1 62.455(14) . . ?
O21 Cu3 O41 165.73(9) . . ?
O21 Cu3 Cu2 81.77(7) . . ?
O41 Cu3 Cu2 104.91(7) . . ?
O21 Cu3 Cu4 105.85(7) . . ?
O41 Cu3 Cu4 81.83(6) . . ?
Cu2 Cu3 Cu4 120.819(18) . . ?
O21 Cu3 Cu1 103.30(7) . . ?
O41 Cu3 Cu1 90.95(6) . . ?
Cu2 Cu3 Cu1 61.100(14) . . ?
Cu4 Cu3 Cu1 60.051(14) . . ?
N62 Cu4 N42 178.00(11) . . ?
N62 Cu4 Cu3 94.36(8) . . ?
N42 Cu4 Cu3 86.61(7) . . ?
N62 Cu4 Cu1 86.13(8) . . ?
N42 Cu4 Cu1 95.87(8) . . ?
Cu3 Cu4 Cu1 62.597(14) . . ?
C1 O1 Cu1 126.4(2) . . ?
O1 C1 N2 122.5(3) . . ?
O1 C1 C3 115.8(3) . . ?
N2 C1 C3 121.6(3) . . ?
C1 N2 C9 119.6(3) . . ?
C1 N2 Cu2 125.1(2) . . ?
C9 N2 Cu2 114.80(19) . . ?
C8 C3 C4 118.7(3) . . ?
C8 C3 C1 119.9(3) . . ?
C4 C3 C1 121.2(3) . . ?
C5 C4 C3 120.7(3) . . ?
C6 C5 C4 120.1(3) . . ?
C5 C6 C7 119.8(3) . . ?
C6 C7 C8 120.3(3) . . ?
C3 C8 C7 120.3(3) . . ?
C10 C9 C14 117.1(3) . . ?
C10 C9 N2 121.7(3) . . ?
C14 C9 N2 121.0(3) . . ?
C11 C10 C9 122.3(3) . . ?
C11 C10 Cl10 119.2(3) . . ?
C9 C10 Cl10 118.6(3) . . ?
C12 C11 C10 118.9(4) . . ?
C13 C12 C11 120.5(4) . . ?
C12 C13 C14 119.8(4) . . ?
C13 C14 C9 121.4(3) . . ?
C21 O21 Cu3 129.4(2) . . ?
O21 C21 N22 121.1(3) . . ?
O21 C21 C23 114.3(3) . . ?
N22 C21 C23 124.4(3) . . ?
C21 N22 C29 122.7(2) . . ?
C21 N22 Cu2 120.2(2) . . ?
C29 N22 Cu2 116.49(19) . . ?
C24 C23 C28 119.1(3) . . ?
C24 C23 C21 122.9(3) . . ?
C28 C23 C21 117.7(3) . . ?
C23 C24 C25 120.1(3) . . ?
C26 C25 C24 119.9(4) . . ?
C27 C26 C25 120.5(3) . . ?
C26 C27 C28 119.6(4) . . ?
C27 C28 C23 120.8(3) . . ?
C30 C29 C34 117.2(3) . . ?
C30 C29 N22 119.8(3) . . ?
C34 C29 N22 122.7(3) . . ?
C31 C30 C29 121.9(3) . . ?
C31 C30 Cl30 118.7(2) . . ?
C29 C30 Cl30 119.4(2) . . ?
C30 C31 C32 119.9(3) . . ?
C31 C32 C33 119.5(3) . . ?
C34 C33 C32 120.4(3) . . ?
C33 C34 C29 121.2(3) . . ?
C41 O41 Cu3 128.48(19) . . ?
O41 C41 N42 121.1(3) . . ?
O41 C41 C43 114.2(3) . . ?
N42 C41 C43 124.7(3) . . ?
C41 N42 C49 123.3(2) . . ?
C41 N42 C49' 128.6(6) . . ?
C41 N42 Cu4 121.6(2) . . ?
C49 N42 Cu4 115.09(18) . . ?
C49' N42 Cu4 109.6(5) . . ?
C48 C43 C44 119.2(3) . . ?
C48 C43 C41 117.9(3) . . ?
C44 C43 C41 122.8(3) . . ?
C45 C44 C43 120.0(3) . . ?
C46 C45 C44 120.2(3) . . ?
C45 C46 C47 119.9(3) . . ?
C48 C47 C46 120.3(3) . . ?
C47 C48 C43 120.3(3) . . ?
C50 C49 C54 120.0 . . ?
C50 C49 N42 118.8(2) . . ?
C54 C49 N42 121.1(2) . . ?
C51 C50 C49 120.0 . . ?
C51 C50 Cl50 118.80(17) . . ?
C49 C50 Cl50 121.19(17) . . ?
C52 C51 C50 120.0 . . ?
C53 C52 C51 120.0 . . ?
C54 C53 C52 120.0 . . ?
C53 C54 C49 120.0 . . ?
C50' C49' C54' 120.0 . . ?
C50' C49' N42 121.5(6) . . ?
C54' C49' N42 118.5(6) . . ?
C49' C50' C51' 120.0 . . ?
C49' C50' Cl5' 122.3(6) . . ?
C51' C50' Cl5' 117.7(6) . . ?
C52' C51' C50' 120.0 . . ?
C51' C52' C53' 120.0 . . ?
C54' C53' C52' 120.0 . . ?
C53' C54' C49' 120.0 . . ?
C61 O61 Cu1 130.8(2) . . ?
O61 C61 N62 121.7(3) . . ?
O61 C61 C63 114.5(3) . . ?
N62 C61 C63 123.7(3) . . ?
C61 N62 C69 121.1(3) . . ?
C61 N62 Cu4 120.4(2) . . ?
C69 N62 Cu4 118.2(2) . . ?
C64 C63 C68 119.5(3) . . ?
C64 C63 C61 122.3(3) . . ?
C68 C63 C61 118.0(3) . . ?
C63 C64 C65 119.4(3) . . ?
C66 C65 C64 120.4(4) . . ?
C65 C66 C67 120.3(3) . . ?
C66 C67 C68 119.7(4) . . ?
C67 C68 C63 120.7(3) . . ?
C74 C69 C70 117.7(3) . . ?
C74 C69 N62 121.7(3) . . ?
C70 C69 N62 120.3(3) . . ?
C71 C70 C69 121.1(4) . . ?
C71 C70 Cl70 119.3(3) . . ?
C69 C70 Cl70 119.6(3) . . ?
C72 C71 C70 119.3(4) . . ?
C73 C72 C71 120.7(4) . . ?
C72 C73 C74 119.9(4) . . ?
C73 C74 C69 121.2(4) . . ?

loop_
_geom_bond_atom_site_label_1
_geom_bond_atom_site_label_2
_geom_bond_distance
_geom_bond_site_symmetry_2
_geom_bond_publ_flag
Cu1 O61 1.846(2) . ?
Cu1 O1 1.851(2) . ?
Cu1 Cu4 2.7128(6) . ?
Cu1 Cu2 2.7445(5) . ?
Cu1 Cu3 2.7796(5) . ?
Cu2 N2 1.879(2) . ?
Cu2 N22 1.886(2) . ?
Cu2 Cu3 2.6125(5) . ?
Cu3 O21 1.860(2) . ?
Cu3 O41 1.866(2) . ?
Cu3 Cu4 2.6362(5) . ?
Cu4 N62 1.872(2) . ?
Cu4 N42 1.875(2) . ?
O1 C1 1.273(3) . ?
C1 N2 1.317(4) . ?
C1 C3 1.496(4) . ?
N2 C9 1.418(4) . ?
C3 C8 1.378(4) . ?
C3 C4 1.384(4) . ?
C4 C5 1.379(4) . ?
C5 C6 1.368(5) . ?
C6 C7 1.370(5) . ?
C7 C8 1.385(4) . ?
C9 C10 1.383(4) . ?
C9 C14 1.392(4) . ?
C10 C11 1.377(5) . ?
C10 Cl10 1.741(4) . ?
C11 C12 1.376(5) . ?
C12 C13 1.370(5) . ?
C13 C14 1.375(5) . ?
O21 C21 1.271(4) . ?
C21 N22 1.326(4) . ?
C21 C23 1.502(4) . ?
N22 C29 1.420(4) . ?
C23 C24 1.380(4) . ?
C23 C28 1.383(4) . ?
C24 C25 1.389(4) . ?
C25 C26 1.373(5) . ?
C26 C27 1.371(5) . ?
C27 C28 1.380(5) . ?
C29 C30 1.388(4) . ?
C29 C34 1.391(4) . ?
C30 C31 1.375(4) . ?
C30 Cl30 1.737(3) . ?
C31 C32 1.377(5) . ?
C32 C33 1.379(5) . ?
C33 C34 1.377(4) . ?
O41 C41 1.283(3) . ?
C41 N42 1.314(4) . ?
C41 C43 1.494(4) . ?
N42 C49 1.428(3) . ?
N42 C49' 1.431(11) . ?
C43 C48 1.386(4) . ?
C43 C44 1.388(4) . ?
C44 C45 1.385(4) . ?
C45 C46 1.374(5) . ?
C46 C47 1.378(5) . ?
C47 C48 1.376(4) . ?
C49 C50 1.3900 . ?
C49 C54 1.3900 . ?
C50 C51 1.3900 . ?
C50 Cl50 1.697(3) . ?
C51 C52 1.3900 . ?
C52 C53 1.3900 . ?
C53 C54 1.3900 . ?
C49' C50' 1.3900 . ?
C49' C54' 1.3900 . ?
C50' C51' 1.3900 . ?
C50' Cl5' 1.670(10) . ?
C51' C52' 1.3900 . ?
C52' C53' 1.3900 . ?
C53' C54' 1.3900 . ?
O61 C61 1.277(3) . ?
C61 N62 1.317(4) . ?
C61 C63 1.494(4) . ?
N62 C69 1.418(4) . ?
C63 C64 1.381(4) . ?
C63 C68 1.382(4) . ?
C64 C65 1.389(4) . ?
C65 C66 1.372(5) . ?
C66 C67 1.372(5) . ?
C67 C68 1.375(4) . ?
C69 C74 1.383(4) . ?
C69 C70 1.390(5) . ?
C70 C71 1.381(5) . ?
C70 Cl70 1.740(4) . ?
C71 C72 1.375(6) . ?
C72 C73 1.359(6) . ?
C73 C74 1.379(5) . ?
